data_7036846
loop_
_publ_author_name
'Scafuri, Antonio'
'Vivani, Riccardo'
'Carniato, Fabio'
'Tei, Lorenzo'
'Botta, Mauro'
'Taddei, Marco'
'Costantino, Ferdinando'

_publ_section_title
;
 A structural and (1)H NMR relaxometric study on novel layered
 carboxyalkylaminophosphonate nanocrystals with Gd(iii) ions located in
 the framework.
;
_journal_issue 44
_journal_name_full 'Dalton transactions (Cambridge, England : 2003)'
_journal_page_first 19072
_journal_page_last 19075
_journal_paper_doi 10.1039/c5dt02808f
_journal_volume 44
_journal_year 2015
_chemical_formula_moiety Gd(H2O){H2[(O3PCH2)2N(CH2)5COO]}
_chemical_formula_sum 'C8 Gd N O9 P2'
_chemical_formula_weight 473.28
_space_group_IT_number 14
_symmetry_cell_setting monoclinic
_symmetry_space_group_name_Hall '-P 2ybc'
_symmetry_space_group_name_H-M 'P 1 21/c 1'
_audit_update_record
;
2015-07-24 deposited with the CCDC.
2015-10-12 downloaded from the CCDC.
;
_cell_angle_alpha 90.0
_cell_angle_beta 90.381(12)
_cell_angle_gamma 90.0
_cell_formula_units_Z 4
_cell_length_a 18.783(4)
_cell_length_b 7.0572(6)
_cell_length_c 10.3356(13)
_cell_measurement_temperature 298
_cell_volume 1370.0(4)
_computing_structure_refinement GSAS
_diffrn_ambient_temperature 298
_diffrn_radiation_polarisn_ratio 0.7
_diffrn_radiation_probe x-ray
_exptl_absorpt_correction_T_max 1.00000
_exptl_absorpt_correction_T_min 1.00000
_exptl_absorpt_process_details
;   GSAS Absorption/surface roughness correction: function number 0
 No correction is applied.
;
_pd_calc_method 'Rietveld Refinement'
_pd_phase_name 'from C:/dati/Gd_capr/Capr-Eu.cif'
_pd_proc_info_datetime 2015-07-07T11:11:51
_pd_proc_ls_background_function
;   GSAS Background function number 1 with 12 terms.
 Shifted Chebyshev function of 1st kind
      1:    1790.36     2:   -312.953     3:    156.778     4:   -20.8645    
      5:   -11.6367     6:    33.3300     7:   -30.7523     8:    19.0316    
      9:   -3.90321    10:    18.0216    11:   -23.0186    12:    23.4952    
;
_pd_proc_ls_peak_cutoff 0.00500
_pd_proc_ls_profile_function
;
 CW Profile function number 3 with  19 terms
 Pseudovoigt profile coefficients as parameterized in
 P. Thompson, D.E. Cox & J.B. Hastings (1987). J. Appl. Cryst.,20,79-83.
 Asymmetry correction of L.W. Finger, D.E. Cox & A. P. Jephcoat (1994).
 J. Appl. Cryst.,27,892-900.
 Peak tails are ignored  where the intensity is below 0.0050 times the peak
   Aniso. broadening axis   0.0   0.0   1.0
;
_pd_proc_ls_prof_R_factor 0.0298
_pd_proc_ls_prof_wR_expected 0.0226
_pd_proc_ls_prof_wR_factor 0.0415
_refine_ls_goodness_of_fit_all 2.29
_refine_ls_matrix_type full
_refine_ls_number_parameters 84
_refine_ls_number_restraints 60
_refine_ls_R_Fsqd_factor 0.13246
_refine_ls_shift/su_max 0.45
_refine_ls_shift/su_mean 0.09
_cod_data_source_file c5dt02808f2.cif
_cod_data_source_block 3
_cod_depositor_comments
;
The following automatic conversions were performed:

'_geom_bond_publ_flag' value 'N' changed to 'n' according to
/usr/data/users/saulius/crontab/automatic-downloads/rss-feeds/RSC/lib/dictionaries/cif_core.dic
dictionary named 'cif_core.dic' version 2.4.2 from 2011-04-26 (68
times).

'_geom_angle_publ_flag' value 'N' changed to 'n' according to
/usr/data/users/saulius/crontab/automatic-downloads/rss-feeds/RSC/lib/dictionaries/cif_core.dic
dictionary named 'cif_core.dic' version 2.4.2 from 2011-04-26 (40
times).

Automatic conversion script
Id: cif_fix_values 3271 2015-04-21 07:52:19Z andrius 

 Adding full bibliography for 7036845--7036846.cif.
;
_cod_database_code 7036846
_gsas_exptl_extinct_corr_t_min 1.00000
_gsas_exptl_extinct_corr_t_max 1.00000

loop_
_symmetry_equiv_pos_site_id
_symmetry_equiv_pos_as_xyz
1 +x,+y,+z
2 -x,+y+1/2,-z+1/2
3 -x,-y,-z
4 +x,-y+1/2,+z+1/2

loop_
_atom_site_type_symbol
_atom_site_label
_atom_site_fract_x
_atom_site_fract_y
_atom_site_fract_z
_atom_site_occupancy
_atom_site_thermal_displace_type
_atom_site_U_iso_or_equiv
_atom_site_symmetry_multiplicity
O O_1 0.8280(8) 0.8411(29) -0.2484(20) 1.0 Uiso 0.025 4
O O_2 0.9037(10) 0.741(4) -0.0670(15) 1.0 Uiso 0.025 4
O O_3 0.7856(12) 0.883(4) -0.0232(20) 1.0 Uiso 0.025 4
O O_4 0.9407(16) 0.430(4) 0.1526(28) 1.0 Uiso 0.025 4
O O_5 0.9575(11) 0.0940(31) 0.1061(27) 1.0 Uiso 0.025 4
O O_6 0.9522(17) 0.317(5) -0.0716(25) 1.0 Uiso 0.025 4
P P_7 0.8283(7) 0.7555(28) -0.1142(14) 1.0 Uiso 0.025 4
P P_8 0.9236(7) 0.2705(28) 0.0589(17) 1.0 Uiso 0.03271 4
C C_9 0.7864(16) 0.509(4) -0.1182(29) 1.0 Uiso 0.025 4
C C_10 0.8236(10) 0.239(5) 0.047(4) 1.0 Uiso 0.025 4
N N_11 0.7614(11) 0.3937(30) 0.0050(23) 1.0 Uiso 0.025 4
C C_12 0.6884(11) 0.285(4) -0.0270(31) 1.0 Uiso 0.025 4
C C_13 0.6367(13) 0.294(10) 0.0978(31) 1.0 Uiso 0.025 4
C C_14 0.5540(12) 0.248(9) 0.054(5) 1.0 Uiso 0.025 4
C C_15 0.5008(16) 0.359(7) 0.146(5) 1.0 Uiso 0.025 4
C C_16 0.4380(23) 0.225(11) 0.1865(32) 1.0 Uiso 0.025 4
C C_17 0.4003(12) 0.1533(35) 0.066(4) 1.0 Uiso 0.025 4
O O_18 0.4282(17) 0.171(6) -0.0379(32) 1.0 Uiso 0.025 4
O O_19 0.3449(21) 0.060(6) 0.076(6) 1.0 Uiso 0.025 4
Gd Gd1 0.0338(4) 0.2432(20) 0.8089(8) 1.0 Uiso 0.01479 4
O Ow1 0.1449(9) 0.4370(32) 0.3149(23) 1.0 Uiso 0.025 4

loop_
_atom_type_symbol
_atom_type_number_in_cell
_atom_type_scat_dispersion_real
_atom_type_scat_dispersion_imag
_atom_type_scat_Cromer_Mann_a1
_atom_type_scat_Cromer_Mann_a2
_atom_type_scat_Cromer_Mann_a3
_atom_type_scat_Cromer_Mann_a4
_atom_type_scat_Cromer_Mann_b1
_atom_type_scat_Cromer_Mann_b2
_atom_type_scat_Cromer_Mann_b3
_atom_type_scat_Cromer_Mann_b4
_atom_type_scat_Cromer_Mann_c
_atom_type_scat_source
O 36.0 0.000 0.000 3.04850 13.2771 2.28680 5.70110 1.54630 0.32390 0.86700 32.9089 0.25080 International_Tables_Vol_C
P 8.0 0.000 0.000 6.43450 1.90670 4.17910 27.1570 1.78000 0.52600 1.49080 68.1645 1.11490 International_Tables_Vol_C
C 32.0 0.000 0.000 2.31000 20.8439 1.02000 10.2075 1.58860 0.56870 0.86500 51.6512 0.21560 International_Tables_Vol_C
N 4.0 0.000 0.000 12.2126 0.00570 3.13220 9.89330 2.01250 28.9975 1.16630 0.58260 -11.529 International_Tables_Vol_C
Gd 4.0 0.000 0.000 25.0709 2.25341 19.0798 0.18195 13.8518 12.9331 3.54545 101.398 2.41960 International_Tables_Vol_C

loop_
_diffrn_radiation_wavelength
_diffrn_radiation_wavelength_wt
_diffrn_radiation_type
_diffrn_radiation_wavelength_id
1.540500 1.000 K\a~1~ 1
1.544300 0.500 K\a~2~ 2

loop_
_geom_angle_atom_site_label_1
_geom_angle_atom_site_label_2
_geom_angle_atom_site_label_3
_geom_angle
_geom_angle_site_symmetry_1
_geom_angle_site_symmetry_3
_geom_angle_publ_flag
P_8 O_4 Gd1 149.7(16) 1_555 3_666 n
P_8 O_4 Gd1 100.5(8) 1_555 4_654 n
Gd1 O_4 Gd1 102.2(8) 3_666 4_654 n
P_8 O_5 Gd1 158.2(12) 1_555 3_656 n
P_8 O_6 Gd1 140.1(16) 1_555 1_654 n
O_1 P_7 O_2 108.9(13) 1_555 1_555 n
O_1 P_7 O_3 109.5(17) 1_555 1_555 n
O_1 P_7 C_9 110.2(15) 1_555 1_555 n
O_2 P_7 O_3 109.8(15) 1_555 1_555 n
O_2 P_7 C_9 109.3(18) 1_555 1_555 n
O_3 P_7 C_9 109.2(16) 1_555 1_555 n
O_4 P_8 O_5 108.9(18) 1_555 1_555 n
O_4 P_8 O_6 110(2) 1_555 1_555 n
O_4 P_8 C_10 109.6(18) 1_555 1_555 n
O_5 P_8 O_6 109(2) 1_555 1_555 n
O_5 P_8 C_10 110.1(17) 1_555 1_555 n
O_6 P_8 C_10 109(2) 1_555 1_555 n
P_7 C_9 N_11 125.1(16) 1_555 1_555 n
P_8 C_10 N_11 129.5(15) 1_555 1_555 n
C_9 N_11 C_10 110(2) 1_555 1_555 n
C_9 N_11 C_12 110(2) 1_555 1_555 n
C_10 N_11 C_12 109.7(19) 1_555 1_555 n
N_11 C_12 C_13 109(2) 1_555 1_555 n
C_12 C_13 C_14 110(3) 1_555 1_555 n
C_13 C_14 C_15 109(4) 1_555 1_555 n
C_14 C_15 C_16 110(4) 1_555 1_555 n
C_15 C_16 C_17 109(3) 1_555 1_555 n
C_16 C_17 O_18 120(3) 1_555 1_555 n
C_16 C_17 O_19 120(4) 1_555 1_555 n
O_18 C_17 O_19 120(4) 1_555 1_555 n
O_4 Gd1 O_4 132.3(7) 3_666 4_455 n
O_4 Gd1 O_5 146.5(10) 3_666 3_656 n
O_4 Gd1 O_6 78.6(8) 3_666 1_456 n
O_4 Gd1 Ow1 109.2(10) 3_666 4_555 n
O_4 Gd1 O_5 79.7(9) 4_455 3_656 n
O_4 Gd1 O_6 89.5(7) 4_455 1_456 n
O_4 Gd1 Ow1 109.4(10) 4_455 4_555 n
O_5 Gd1 O_6 94.4(10) 3_656 1_456 n
O_5 Gd1 Ow1 56.7(5) 3_656 4_555 n
O_6 Gd1 Ow1 139.6(9) 1_456 4_555 n

loop_
_geom_bond_atom_site_label_1
_geom_bond_atom_site_label_2
_geom_bond_distance
_geom_bond_site_symmetry_2
_geom_bond_publ_flag
O_1 P_7 1.513(14) 1_555 n
O_1 Gd1 2.762(13) 2_655 n
O_1 Ow1 2.142(22) 3_665 n
O_2 P_7 1.499(14) 1_555 n
O_2 Gd1 2.769(13) 2_655 n
O_2 Gd1 2.909(17) 3_666 n
O_3 P_7 1.532(14) 1_555 n
O_4 P_8 1.518(14) 1_555 n
O_4 Gd1 2.388(26) 3_666 n
O_4 Gd1 2.669(14) 4_654 n
O_5 P_8 1.480(14) 1_555 n
O_5 Gd1 2.542(23) 3_656 n
O_5 Gd1 2.781(24) 4_654 n
O_6 P_8 1.492(14) 1_555 n
O_6 Gd1 2.043(26) 1_654 n
P_7 O_1 1.513(14) 1_555 n
P_7 O_2 1.499(14) 1_555 n
P_7 O_3 1.532(14) 1_555 n
P_7 C_9 1.908(14) 1_555 n
P_7 Gd1 3.291(10) 2_655 n
P_7 Ow1 2.533(16) 3_665 n
P_8 O_4 1.518(14) 1_555 n
P_8 O_5 1.480(14) 1_555 n
P_8 O_6 1.492(14) 1_555 n
P_8 C_10 1.895(14) 1_555 n
P_8 Gd1 3.328(16) 1_654 n
P_8 Gd1 3.302(13) 4_654 n
C_9 P_7 1.908(14) 1_555 n
C_9 N_11 1.586(14) 1_555 n
C_10 P_8 1.895(14) 1_555 n
C_10 N_11 1.655(14) 1_555 n
N_11 C_9 1.586(14) 1_555 n
N_11 C_10 1.655(14) 1_555 n
N_11 C_12 1.602(14) 1_555 n
C_12 N_11 1.602(14) 1_555 n
C_12 C_13 1.622(14) 1_555 n
C_13 C_12 1.622(14) 1_555 n
C_13 C_14 1.647(14) 1_555 n
C_14 C_13 1.647(14) 1_555 n
C_14 C_15 1.593(14) 1_555 n
C_15 C_14 1.593(14) 1_555 n
C_15 C_16 1.571(14) 1_555 n
C_16 C_15 1.571(14) 1_555 n
C_16 C_17 1.515(14) 1_555 n
C_17 C_16 1.515(14) 1_555 n
C_17 O_18 1.205(14) 1_555 n
C_17 O_19 1.235(14) 1_555 n
O_18 C_17 1.205(14) 1_555 n
O_18 O_19 2.112(18) 1_555 n
O_19 C_17 1.235(14) 1_555 n
O_19 O_18 2.112(18) 1_555 n
Gd1 O_1 2.762(13) 2_645 n
Gd1 O_2 2.769(13) 2_645 n
Gd1 O_2 2.909(17) 3_666 n
Gd1 O_4 2.388(26) 3_666 n
Gd1 O_4 2.669(14) 4_455 n
Gd1 O_5 2.542(23) 3_656 n
Gd1 O_5 2.781(24) 4_455 n
Gd1 O_6 2.043(26) 1_456 n
Gd1 P_7 3.291(10) 2_645 n
Gd1 P_8 3.328(16) 1_456 n
Gd1 P_8 3.302(13) 4_455 n
Gd1 Gd1 3.941(7) 2_546 n
Gd1 Gd1 3.941(7) 2_556 n
Gd1 Ow1 2.444(13) 4_555 n
Ow1 O_1 2.142(22) 3_665 n
Ow1 P_7 2.533(16) 3_665 n
Ow1 Gd1 2.444(13) 4_554 n
